data_4339912
loop_
_publ_author_name
'Cheng, Fei'
'Hector, Andrew L.'
'Levason, William'
'Reid, Gillian'
'Webster, Michael'
'Zhang, Wenjian'

_publ_section_title
;
 Preparation, characterization, and structural systematics of diphosphane
 and diarsane complexes of gallium(III) halides.
;
_journal_issue 17
_journal_name_full 'Inorganic chemistry'
_journal_page_first 7215
_journal_page_last 7223
_journal_paper_doi 10.1021/ic700895r
_journal_volume 46
_journal_year 2007
_chemical_formula_moiety 'C10 H16 As2 Ga I2 1+, Ga I4 1-'
_chemical_formula_sum 'C10 H16 As2 Ga2 I6'
_chemical_formula_weight 1186.91
_chemical_name_systematic
; 
 Di-iodo(1,2-bis(dimethylarsino)benzene)gallium(III) tetraiodogallate(III) 
;
_space_group_IT_number 62
_symmetry_cell_setting orthorhombic
_symmetry_Int_Tables_number 62
_symmetry_space_group_name_Hall '-P 2ac 2n'
_symmetry_space_group_name_H-M 'P n m a'
_atom_sites_solution_hydrogens geom
_atom_sites_solution_primary direct
_atom_sites_solution_secondary difmap
_audit_creation_date 2007-01-13
_audit_creation_method 'SHELXL-97 + hand edit'
_cell_angle_alpha 90.00
_cell_angle_beta 90.00
_cell_angle_gamma 90.00
_cell_formula_units_Z 4
_cell_length_a 15.935(4)
_cell_length_b 11.374(2)
_cell_length_c 14.319(3)
_cell_measurement_reflns_used 2902
_cell_measurement_temperature 120(2)
_cell_measurement_theta_max 27.48
_cell_measurement_theta_min 2.91
_cell_volume 2595.2(10)
_computing_structure_refinement 'SHELXL-97 (Sheldrick, 1997)'
_computing_structure_solution 'SHELXS-97 (Sheldrick, 1997)'
_diffrn_ambient_temperature 120(2)
_diffrn_measured_fraction_theta_full 0.984
_diffrn_measured_fraction_theta_max 0.984
_diffrn_measurement_device_type 'Bruker-Nonius 95mm CCD camera on \k-goniostat'
_diffrn_measurement_method '\f & \w scans'
_diffrn_radiation_monochromator '10cm confocal mirrors'
_diffrn_radiation_source 'Bruker-Nonius FR591 rotating anode'
_diffrn_radiation_type MoK\a
_diffrn_radiation_wavelength 0.71073
_diffrn_reflns_av_R_equivalents 0.0677
_diffrn_reflns_av_sigmaI/netI 0.0781
_diffrn_reflns_limit_h_max 18
_diffrn_reflns_limit_h_min -20
_diffrn_reflns_limit_k_max 14
_diffrn_reflns_limit_k_min -13
_diffrn_reflns_limit_l_max 8
_diffrn_reflns_limit_l_min -18
_diffrn_reflns_number 9651
_diffrn_reflns_theta_full 27.56
_diffrn_reflns_theta_max 27.56
_diffrn_reflns_theta_min 2.93
_diffrn_standards_decay_% 0
_diffrn_standards_number 0
_exptl_absorpt_coefficient_mu 11.736
_exptl_absorpt_correction_T_max 1.0000
_exptl_absorpt_correction_T_min 0.6357
_exptl_absorpt_correction_type multi-scan
_exptl_absorpt_process_details 'G.M. Sheldrick, (2003). SADABS. Version 2.10. Bruker AXS Inc.'
_exptl_crystal_colour colourless
_exptl_crystal_density_diffrn 3.038
_exptl_crystal_density_method 'not measured'
_exptl_crystal_description block
_exptl_crystal_F_000 2088
_exptl_crystal_size_max 0.06
_exptl_crystal_size_mid 0.04
_exptl_crystal_size_min 0.03
_refine_diff_density_max 1.799
_refine_diff_density_min -1.908
_refine_diff_density_rms 0.409
_refine_ls_extinction_method none
_refine_ls_goodness_of_fit_ref 1.140
_refine_ls_hydrogen_treatment noref
_refine_ls_matrix_type full
_refine_ls_number_parameters 100
_refine_ls_number_reflns 3102
_refine_ls_number_restraints 0
_refine_ls_restrained_S_all 1.140
_refine_ls_R_factor_all 0.1006
_refine_ls_R_factor_gt 0.0730
_refine_ls_shift/su_max 0.000
_refine_ls_shift/su_mean 0.000
_refine_ls_structure_factor_coef Fsqd
_refine_ls_weighting_details 'w=1/[\s^2^(Fo^2^)+(0.0000P)^2^+120.2629P] where P=(Fo^2^+2Fc^2^)/3'
_refine_ls_weighting_scheme calc
_refine_ls_wR_factor_gt 0.1361
_refine_ls_wR_factor_ref 0.1499
_reflns_number_gt 2370
_reflns_number_total 3102
_reflns_threshold_expression I>2sigma(I)
_cod_data_source_file ic700895r-file001.cif
_cod_data_source_block 06fc039_[C10H16As2Ga2I6]
_cod_original_cell_volume 2595.4(9)
_cod_database_code 4339912

loop_
_symmetry_equiv_pos_as_xyz
'x, y, z'
'-x+1/2, -y, z+1/2'
'-x, y+1/2, -z'
'x+1/2, -y+1/2, -z+1/2'
'-x, -y, -z'
'x-1/2, y, -z-1/2'
'x, -y-1/2, z'
'-x-1/2, y-1/2, z-1/2'

loop_
_atom_site_label
_atom_site_type_symbol
_atom_site_fract_x
_atom_site_fract_y
_atom_site_fract_z
_atom_site_U_iso_or_equiv
_atom_site_adp_type
_atom_site_occupancy
_atom_site_symmetry_multiplicity
_atom_site_calc_flag
_atom_site_refinement_flags
Ga1 Ga 0.39364(14) 0.2500 0.30988(15) 0.0175(5) Uani 1 2 d S
Ga2 Ga 0.25354(14) 0.2500 0.88261(15) 0.0185(5) Uani 1 2 d S
I1 I 0.25719(9) 0.2500 0.22497(10) 0.0291(4) Uani 1 2 d S
I2 I 0.41696(9) 0.2500 0.48222(9) 0.0248(3) Uani 1 2 d S
I3 I 0.40240(9) 0.2500 0.95049(10) 0.0252(3) Uani 1 2 d S
I4 I 0.26907(9) 0.2500 0.70557(10) 0.0261(3) Uani 1 2 d S
I5 I 0.17659(6) 0.06638(9) 0.93533(7) 0.0289(3) Uani 1 1 d .
As1 As 0.47968(9) 0.09868(12) 0.23469(10) 0.0170(3) Uani 1 1 d .
C1 C 0.5544(10) 0.0089(16) 0.3118(11) 0.033(4) Uani 1 1 d .
H1A H 0.5847 -0.0481 0.2731 0.050 Uiso 1 1 calc R
H1B H 0.5220 -0.0329 0.3596 0.050 Uiso 1 1 calc R
H1C H 0.5946 0.0618 0.3421 0.050 Uiso 1 1 calc R
C2 C 0.4197(9) -0.0112(12) 0.1564(12) 0.026(4) Uani 1 1 d .
H2A H 0.4594 -0.0678 0.1296 0.038 Uiso 1 1 calc R
H2B H 0.3916 0.0316 0.1059 0.038 Uiso 1 1 calc R
H2C H 0.3779 -0.0531 0.1939 0.038 Uiso 1 1 calc R
C3 C 0.5508(8) 0.1872(11) 0.1520(9) 0.015(3) Uani 1 1 d .
C4 C 0.6029(9) 0.1287(12) 0.0900(9) 0.019(3) Uani 1 1 d .
H4 H 0.6024 0.0452 0.0888 0.023 Uiso 1 1 calc R
C5 C 0.6565(9) 0.1894(13) 0.0289(10) 0.024(3) Uani 1 1 d .
H5 H 0.6924 0.1473 -0.0121 0.029 Uiso 1 1 calc R

loop_
_atom_site_aniso_label
_atom_site_aniso_U_11
_atom_site_aniso_U_22
_atom_site_aniso_U_33
_atom_site_aniso_U_23
_atom_site_aniso_U_13
_atom_site_aniso_U_12
Ga1 0.0166(11) 0.0203(11) 0.0156(10) 0.000 0.0024(8) 0.000
Ga2 0.0186(11) 0.0188(11) 0.0182(11) 0.000 -0.0009(9) 0.000
I1 0.0157(7) 0.0448(9) 0.0270(8) 0.000 -0.0007(6) 0.000
I2 0.0355(8) 0.0220(7) 0.0168(6) 0.000 -0.0008(6) 0.000
I3 0.0218(7) 0.0269(7) 0.0269(7) 0.000 -0.0080(6) 0.000
I4 0.0275(7) 0.0324(7) 0.0185(7) 0.000 -0.0025(5) 0.000
I5 0.0293(5) 0.0240(5) 0.0335(6) 0.0041(4) 0.0007(4) -0.0069(4)
As1 0.0177(7) 0.0163(6) 0.0170(7) 0.0012(5) 0.0021(5) -0.0009(6)
C1 0.028(8) 0.043(10) 0.028(9) 0.006(8) -0.001(7) 0.003(8)
C2 0.018(7) 0.005(6) 0.054(11) -0.001(6) 0.004(7) 0.002(6)
C3 0.011(6) 0.018(7) 0.017(7) -0.003(5) -0.008(5) 0.000(5)
C4 0.026(8) 0.017(7) 0.014(6) -0.008(5) -0.004(6) -0.004(6)
C5 0.022(7) 0.031(8) 0.020(7) 0.004(6) -0.003(6) 0.000(6)

loop_
_atom_type_symbol
_atom_type_description
_atom_type_scat_dispersion_real
_atom_type_scat_dispersion_imag
_atom_type_scat_source
C C 0.0033 0.0016 'International Tables Vol C Tables 4.2.6.8 and 6.1.1.4'
H H 0.0000 0.0000 'International Tables Vol C Tables 4.2.6.8 and 6.1.1.4'
Ga Ga 0.2307 1.6083 'International Tables Vol C Tables 4.2.6.8 and 6.1.1.4'
As As 0.0499 2.0058 'International Tables Vol C Tables 4.2.6.8 and 6.1.1.4'
I I -0.4742 1.8119 'International Tables Vol C Tables 4.2.6.8 and 6.1.1.4'

loop_
_geom_angle_atom_site_label_1
_geom_angle_atom_site_label_2
_geom_angle_atom_site_label_3
_geom_angle
_geom_angle_site_symmetry_1
_geom_angle_site_symmetry_3
As1 Ga1 As1 89.26(10) 7_565 .
As1 Ga1 I1 105.90(8) 7_565 .
As1 Ga1 I1 105.90(8) . .
As1 Ga1 I2 110.57(8) 7_565 .
As1 Ga1 I2 110.57(8) . .
I1 Ga1 I2 127.78(10) . .
I5 Ga2 I5 110.83(10) . 7_565
I5 Ga2 I4 110.07(6) . .
I5 Ga2 I4 110.07(6) 7_565 .
I5 Ga2 I3 109.54(6) . .
I5 Ga2 I3 109.54(6) 7_565 .
I4 Ga2 I3 106.71(9) . .
C1 As1 C3 105.5(6) . .
C1 As1 C2 107.3(7) . .
C3 As1 C2 105.8(6) . .
C1 As1 Ga1 117.9(5) . .
C3 As1 Ga1 103.5(4) . .
C2 As1 Ga1 115.6(4) . .
As1 C1 H1A 109.5 . .
As1 C1 H1B 109.5 . .
H1A C1 H1B 109.5 . .
As1 C1 H1C 109.5 . .
H1A C1 H1C 109.5 . .
H1B C1 H1C 109.5 . .
As1 C2 H2A 109.5 . .
As1 C2 H2B 109.5 . .
H2A C2 H2B 109.5 . .
As1 C2 H2C 109.5 . .
H2A C2 H2C 109.5 . .
H2B C2 H2C 109.5 . .
C4 C3 C3 118.7(8) . 7_565
C4 C3 As1 119.7(10) . .
C3 C3 As1 121.5(4) 7_565 .
C3 C4 C5 121.8(13) . .
C3 C4 H4 119.1 . .
C5 C4 H4 119.1 . .
C5 C5 C4 119.5(8) 7_565 .
C5 C5 H5 120.3 7_565 .
C4 C5 H5 120.3 . .

loop_
_geom_bond_atom_site_label_1
_geom_bond_atom_site_label_2
_geom_bond_distance
_geom_bond_site_symmetry_2
Ga1 As1 2.450(2) 7_565
Ga1 As1 2.450(2) .
Ga1 I1 2.491(3) .
Ga1 I2 2.496(3) .
Ga2 I5 2.5368(16) .
Ga2 I5 2.5368(16) 7_565
Ga2 I4 2.547(3) .
Ga2 I3 2.563(3) .
As1 C1 1.918(16) .
As1 C3 1.924(14) .
As1 C2 1.931(15) .
C1 H1A 0.9800 .
C1 H1B 0.9800 .
C1 H1C 0.9800 .
C2 H2A 0.9800 .
C2 H2B 0.9800 .
C2 H2C 0.9800 .
C3 C4 1.385(19) .
C3 C3 1.43(3) 7_565
C4 C5 1.404(19) .
C4 H4 0.9500 .
C5 C5 1.38(3) 7_565
C5 H5 0.9500 .

loop_
_geom_torsion_atom_site_label_1
_geom_torsion_atom_site_label_2
_geom_torsion_atom_site_label_3
_geom_torsion_atom_site_label_4
_geom_torsion
_geom_torsion_site_symmetry_1
_geom_torsion_site_symmetry_4
As1 Ga1 As1 C1 108.9(6) 7_565 .
I1 Ga1 As1 C1 -144.8(6) . .
I2 Ga1 As1 C1 -2.9(6) . .
As1 Ga1 As1 C3 -7.1(4) 7_565 .
I1 Ga1 As1 C3 99.2(4) . .
I2 Ga1 As1 C3 -118.8(4) . .
As1 Ga1 As1 C2 -122.3(5) 7_565 .
I1 Ga1 As1 C2 -16.0(5) . .
I2 Ga1 As1 C2 126.0(5) . .
C1 As1 C3 C4 62.1(12) . .
C2 As1 C3 C4 -51.4(12) . .
Ga1 As1 C3 C4 -173.4(10) . .
C1 As1 C3 C3 -118.6(6) . 7_565
C2 As1 C3 C3 128.0(5) . 7_565
Ga1 As1 C3 C3 5.9(3) . 7_565
C3 C3 C4 C5 1.2(16) 7_565 .
As1 C3 C4 C5 -179.4(10) . .
C3 C4 C5 C5 -1.2(16) . 7_565
